data_2229005
loop_
_publ_author_name
'Song, Xiao-qiu'
'Ye, Lin'
'Wang, He-wen'

_publ_section_title
;
 4-Amino-1-(2-benzoyl-1-phenylethyl)-3-phenyl-1<i>H</i>-1,2,4-triazol-5(4<i>H</i>)-thione
;
_journal_coeditor_code CV5022
_journal_issue 2
_journal_name_full 'Acta Crystallographica Section E'
_journal_page_first o347
_journal_paper_doi 10.1107/S1600536810054553
_journal_volume 67
_journal_year 2011
_chemical_formula_iupac 'C23 H20 N4 O S'
_chemical_formula_moiety 'C23 H20 N4 O S'
_chemical_formula_sum 'C23 H20 N4 O S'
_chemical_formula_weight 400.49
_chemical_name_systematic
;
4-Amino-1-(2-benzoyl-1-phenylethyl)-3-phenyl-1<i>H</i>-1,2,4-triazol-
5(4<i>H</i>)-thione
;
_space_group_IT_number 2
_symmetry_cell_setting triclinic
_symmetry_space_group_name_Hall '-P 1'
_symmetry_space_group_name_H-M 'P -1'
_atom_sites_solution_hydrogens geom
_atom_sites_solution_primary direct
_atom_sites_solution_secondary difmap
_cell_angle_alpha 111.80(3)
_cell_angle_beta 111.01(3)
_cell_angle_gamma 98.91(3)
_cell_formula_units_Z 2
_cell_length_a 9.4625(19)
_cell_length_b 11.340(2)
_cell_length_c 11.655(2)
_cell_measurement_reflns_used 3363
_cell_measurement_temperature 113(2)
_cell_measurement_theta_max 27.835
_cell_measurement_theta_min 2.051
_cell_volume 1022.4(6)
_computing_cell_refinement CrystalClear
_computing_data_collection 'CrystalClear (Rigaku/MSC, 2005)'
_computing_data_reduction CrystalClear
_computing_molecular_graphics 'XP in SHELXTL (Sheldrick, 2008)'
_computing_publication_material 'SHELXL97 (Sheldrick, 2008)'
_computing_structure_refinement 'SHELXL97 (Sheldrick, 2008)'
_computing_structure_solution 'SHELXS97 (Sheldrick, 2008)'
_diffrn_ambient_temperature 113(2)
_diffrn_detector_area_resol_mean 7.31
_diffrn_measured_fraction_theta_full 0.992
_diffrn_measured_fraction_theta_max 0.992
_diffrn_measurement_device_type 'Rigaku Saturn CCD area-detector'
_diffrn_measurement_method '\f and \w scans'
_diffrn_radiation_monochromator multilayer
_diffrn_radiation_source 'rotating anode'
_diffrn_radiation_type 'Mo K\a'
_diffrn_radiation_wavelength 0.71073
_diffrn_reflns_av_R_equivalents 0.0388
_diffrn_reflns_av_sigmaI/netI 0.0515
_diffrn_reflns_limit_h_max 11
_diffrn_reflns_limit_h_min -11
_diffrn_reflns_limit_k_max 13
_diffrn_reflns_limit_k_min -13
_diffrn_reflns_limit_l_max 12
_diffrn_reflns_limit_l_min -13
_diffrn_reflns_number 9308
_diffrn_reflns_theta_full 27.89
_diffrn_reflns_theta_max 25.02
_diffrn_reflns_theta_min 2.05
_diffrn_standards_decay_% 0
_diffrn_standards_interval_count 0
_diffrn_standards_interval_time 0
_diffrn_standards_number 0
_exptl_absorpt_coefficient_mu 0.180
_exptl_absorpt_correction_T_max 0.9822
_exptl_absorpt_correction_T_min 0.9649
_exptl_absorpt_correction_type multi-scan
_exptl_absorpt_process_details '(CrystalClear; Rigaku/MSC, 2005)'
_exptl_crystal_colour colourless
_exptl_crystal_density_diffrn 1.301
_exptl_crystal_density_method 'not measured'
_exptl_crystal_description prism
_exptl_crystal_F_000 420
_exptl_crystal_size_max 0.20
_exptl_crystal_size_mid 0.18
_exptl_crystal_size_min 0.10
_refine_diff_density_max 0.353
_refine_diff_density_min -0.287
_refine_ls_extinction_coef 0.107(8)
_refine_ls_extinction_expression Fc^*^=kFc[1+0.001xFc^2^\l^3^/sin(2\q)]^-1/4^
_refine_ls_extinction_method 'SHELXL97 (Sheldrick, 2008)'
_refine_ls_goodness_of_fit_ref 1.035
_refine_ls_hydrogen_treatment mixed
_refine_ls_matrix_type full
_refine_ls_number_parameters 271
_refine_ls_number_reflns 3590
_refine_ls_number_restraints 0
_refine_ls_restrained_S_all 1.035
_refine_ls_R_factor_all 0.0473
_refine_ls_R_factor_gt 0.0366
_refine_ls_shift/su_max 0.001
_refine_ls_shift/su_mean 0.000
_refine_ls_structure_factor_coef Fsqd
_refine_ls_weighting_details 'w=1/[\s^2^(Fo^2^)+(0.0710P)^2^+0.1941P] where P=(Fo^2^+2Fc^2^)/3'
_refine_ls_weighting_scheme calc
_refine_ls_wR_factor_gt 0.1015
_refine_ls_wR_factor_ref 0.1207
_reflns_number_gt 2686
_reflns_number_total 3590
_reflns_threshold_expression I>2\s(I)
_cod_data_source_file cv5022.cif
_cod_data_source_block I
_cod_original_cell_volume 1022.4(4)
_cod_database_code 2229005
_cod_database_fobs_code 2229005

loop_
_symmetry_equiv_pos_as_xyz
'x, y, z'
'-x, -y, -z'

loop_
_atom_site_type_symbol
_atom_site_label
_atom_site_fract_x
_atom_site_fract_y
_atom_site_fract_z
_atom_site_U_iso_or_equiv
_atom_site_adp_type
_atom_site_calc_flag
_atom_site_refinement_flags
_atom_site_occupancy
_atom_site_disorder_assembly
_atom_site_disorder_group
S S1 0.54562(6) -0.11721(5) 0.13685(5) 0.02158(19) Uani d . 1 . .
O O1 0.45937(17) 0.25822(14) 0.24735(14) 0.0237(4) Uani d . 1 . .
N N1 0.82240(19) 0.25821(16) 0.32190(16) 0.0182(4) Uani d . 1 . .
N N2 0.72008(19) 0.15086(16) 0.31246(16) 0.0163(4) Uani d . 1 . .
N N3 0.75632(19) 0.07328(15) 0.13230(15) 0.0159(4) Uani d . 1 . .
N N4 0.7447(2) -0.01242(17) 0.00269(17) 0.0213(4) Uani d D 1 . .
H H4A 0.703(2) -0.0962(13) -0.010(2) 0.036(7) Uiso d D 1 . .
H H4B 0.675(2) 0.005(2) -0.062(2) 0.055(9) Uiso d D 1 . .
C C1 0.9302(2) 0.4216(2) 0.2059(2) 0.0231(5) Uani d . 1 . .
H H1 0.8614 0.4514 0.2443 0.028 Uiso calc R 1 . .
C C2 1.0231(3) 0.5072(2) 0.1812(2) 0.0252(5) Uani d . 1 . .
H H2 1.0168 0.5949 0.2010 0.030 Uiso calc R 1 . .
C C3 1.1260(2) 0.4637(2) 0.1269(2) 0.0257(5) Uani d . 1 . .
H H3 1.1913 0.5223 0.1111 0.031 Uiso calc R 1 . .
C C4 1.1330(3) 0.3347(2) 0.0962(2) 0.0260(5) Uani d . 1 . .
H H4 1.2038 0.3059 0.0600 0.031 Uiso calc R 1 . .
C C5 1.0376(2) 0.2475(2) 0.1179(2) 0.0221(5) Uani d . 1 . .
H H5 1.0408 0.1586 0.0943 0.026 Uiso calc R 1 . .
C C6 0.9371(2) 0.2915(2) 0.17470(19) 0.0176(4) Uani d . 1 . .
C C7 0.8422(2) 0.20849(19) 0.21041(19) 0.0176(5) Uani d . 1 . .
C C8 0.6737(2) 0.03559(19) 0.19571(19) 0.0160(4) Uani d . 1 . .
C C9 0.6600(2) 0.17172(19) 0.41591(19) 0.0178(5) Uani d . 1 . .
H H9 0.5473 0.1088 0.3687 0.021 Uiso calc R 1 . .
C C10 0.7610(2) 0.14453(18) 0.53269(19) 0.0176(4) Uani d . 1 . .
C C11 0.9151(2) 0.1418(2) 0.5597(2) 0.0222(5) Uani d . 1 . .
H H11 0.9606 0.1555 0.5032 0.027 Uiso calc R 1 . .
C C12 1.0040(3) 0.1191(2) 0.6688(2) 0.0245(5) Uani d . 1 . .
H H12 1.1093 0.1169 0.6861 0.029 Uiso calc R 1 . .
C C13 0.9392(3) 0.0995(2) 0.7523(2) 0.0237(5) Uani d . 1 . .
H H13 0.9991 0.0824 0.8259 0.028 Uiso calc R 1 . .
C C14 0.7863(3) 0.1051(2) 0.7281(2) 0.0250(5) Uani d . 1 . .
H H14 0.7426 0.0939 0.7866 0.030 Uiso calc R 1 . .
C C15 0.6970(2) 0.1268(2) 0.6188(2) 0.0215(5) Uani d . 1 . .
H H15 0.5921 0.1297 0.6023 0.026 Uiso calc R 1 . .
C C16 0.6580(2) 0.31677(19) 0.47288(19) 0.0187(5) Uani d . 1 . .
H H16A 0.6083 0.3303 0.5364 0.022 Uiso calc R 1 . .
H H16B 0.7697 0.3799 0.5269 0.022 Uiso calc R 1 . .
C C17 0.5659(2) 0.3486(2) 0.35832(19) 0.0174(4) Uani d . 1 . .
C C18 0.6095(2) 0.4905(2) 0.3827(2) 0.0188(5) Uani d . 1 . .
C C19 0.6976(2) 0.5982(2) 0.5161(2) 0.0229(5) Uani d . 1 . .
H H19 0.7328 0.5816 0.5941 0.028 Uiso calc R 1 . .
C C20 0.7336(3) 0.7291(2) 0.5348(2) 0.0278(5) Uani d . 1 . .
H H20 0.7929 0.8020 0.6258 0.033 Uiso calc R 1 . .
C C21 0.6842(3) 0.7544(2) 0.4223(3) 0.0298(6) Uani d . 1 . .
H H21 0.7084 0.8445 0.4361 0.036 Uiso calc R 1 . .
C C22 0.5990(3) 0.6483(2) 0.2889(2) 0.0317(6) Uani d . 1 . .
H H22 0.5672 0.6657 0.2114 0.038 Uiso calc R 1 . .
C C23 0.5603(3) 0.5168(2) 0.2688(2) 0.0261(5) Uani d . 1 . .
H H23 0.5003 0.4443 0.1775 0.031 Uiso calc R 1 . .

loop_
_atom_site_aniso_label
_atom_site_aniso_U_11
_atom_site_aniso_U_22
_atom_site_aniso_U_33
_atom_site_aniso_U_12
_atom_site_aniso_U_13
_atom_site_aniso_U_23
S1 0.0236(3) 0.0133(3) 0.0240(3) 0.0040(2) 0.0089(2) 0.0076(2)
O1 0.0232(8) 0.0199(8) 0.0169(7) 0.0047(6) 0.0019(6) 0.0057(6)
N1 0.0185(9) 0.0149(9) 0.0190(9) 0.0036(7) 0.0084(7) 0.0066(7)
N2 0.0188(9) 0.0134(8) 0.0154(8) 0.0037(7) 0.0078(7) 0.0061(7)
N3 0.0171(9) 0.0136(8) 0.0144(8) 0.0062(7) 0.0056(7) 0.0049(7)
N4 0.0235(10) 0.0178(9) 0.0152(9) 0.0066(8) 0.0075(8) 0.0017(7)
C1 0.0231(11) 0.0187(11) 0.0211(11) 0.0038(9) 0.0079(9) 0.0061(9)
C2 0.0282(12) 0.0217(11) 0.0192(11) 0.0033(10) 0.0051(10) 0.0106(9)
C3 0.0215(11) 0.0267(12) 0.0212(11) -0.0007(9) 0.0052(9) 0.0114(9)
C4 0.0206(11) 0.0295(12) 0.0226(11) 0.0032(10) 0.0104(10) 0.0084(10)
C5 0.0217(11) 0.0198(11) 0.0170(10) 0.0039(9) 0.0057(9) 0.0052(9)
C6 0.0154(10) 0.0195(10) 0.0105(9) 0.0006(8) 0.0029(8) 0.0049(8)
C7 0.0161(10) 0.0146(10) 0.0158(10) 0.0026(8) 0.0045(8) 0.0046(8)
C8 0.0166(10) 0.0142(10) 0.0161(10) 0.0064(8) 0.0057(9) 0.0070(8)
C9 0.0185(10) 0.0168(10) 0.0156(10) 0.0038(8) 0.0075(9) 0.0062(8)
C10 0.0200(10) 0.0105(9) 0.0166(10) 0.0027(8) 0.0068(9) 0.0032(8)
C11 0.0235(11) 0.0216(11) 0.0215(11) 0.0076(9) 0.0106(9) 0.0096(9)
C12 0.0238(11) 0.0226(11) 0.0225(11) 0.0090(9) 0.0078(10) 0.0080(9)
C13 0.0308(12) 0.0195(11) 0.0153(10) 0.0067(9) 0.0053(10) 0.0082(9)
C14 0.0314(12) 0.0247(11) 0.0183(11) 0.0041(10) 0.0130(10) 0.0098(9)
C15 0.0206(11) 0.0191(10) 0.0216(11) 0.0032(9) 0.0090(9) 0.0081(9)
C16 0.0213(10) 0.0152(10) 0.0158(10) 0.0036(8) 0.0079(9) 0.0048(8)
C17 0.0177(10) 0.0196(10) 0.0142(10) 0.0065(9) 0.0074(9) 0.0069(8)
C18 0.0143(10) 0.0194(11) 0.0241(11) 0.0062(8) 0.0097(9) 0.0103(9)
C19 0.0196(11) 0.0195(11) 0.0253(11) 0.0043(9) 0.0094(9) 0.0077(9)
C20 0.0234(11) 0.0180(11) 0.0388(13) 0.0067(9) 0.0149(10) 0.0094(10)
C21 0.0252(12) 0.0222(12) 0.0519(15) 0.0120(10) 0.0196(11) 0.0232(11)
C22 0.0323(13) 0.0343(13) 0.0386(13) 0.0124(11) 0.0151(11) 0.0273(11)
C23 0.0238(11) 0.0267(12) 0.0271(12) 0.0071(10) 0.0089(10) 0.0149(10)

loop_
_atom_type_symbol
_atom_type_description
_atom_type_scat_dispersion_real
_atom_type_scat_dispersion_imag
_atom_type_scat_source
C C 0.0033 0.0016
; International Tables
Vol. C, Tables 4.2.6.8 and 6.1.1.4
;
H H 0.0000 0.0000
; International Tables
Vol. C, Tables 4.2.6.8 and 6.1.1.4
;
N N 0.0061 0.0033
; International Tables
Vol. C, Tables 4.2.6.8 and 6.1.1.4
;
O O 0.0106 0.0106
; International Tables
Vol. C, Tables 4.2.6.8 and 6.1.1.4
;
S S 0.1246 0.1246
; International Tables
Vol. C, Tables 4.2.6.8 and 6.1.1.4
;

loop_
_geom_angle_atom_site_label_1
_geom_angle_atom_site_label_2
_geom_angle_atom_site_label_3
_geom_angle_site_symmetry_1
_geom_angle_site_symmetry_3
_geom_angle
_geom_angle_publ_flag
C7 N1 N2 . . 104.69(16) ?
C8 N2 N1 . . 113.11(16) ?
C8 N2 C9 . . 126.58(17) ?
N1 N2 C9 . . 120.00(15) ?
C8 N3 C7 . . 109.01(16) ?
C8 N3 N4 . . 124.81(16) ?
C7 N3 N4 . . 126.05(17) ?
N3 N4 H4A . . 104.0(15) ?
N3 N4 H4B . . 106.7(17) ?
H4A N4 H4B . . 111.0(14) ?
C2 C1 C6 . . 120.4(2) ?
C2 C1 H1 . . 119.8 ?
C6 C1 H1 . . 119.8 ?
C1 C2 C3 . . 119.5(2) ?
C1 C2 H2 . . 120.2 ?
C3 C2 H2 . . 120.2 ?
C4 C3 C2 . . 120.0(2) ?
C4 C3 H3 . . 120.0 ?
C2 C3 H3 . . 120.0 ?
C3 C4 C5 . . 120.7(2) ?
C3 C4 H4 . . 119.6 ?
C5 C4 H4 . . 119.6 ?
C4 C5 C6 . . 119.5(2) ?
C4 C5 H5 . . 120.3 ?
C6 C5 H5 . . 120.3 ?
C5 C6 C1 . . 119.83(19) ?
C5 C6 C7 . . 122.41(19) ?
C1 C6 C7 . . 117.70(18) ?
N1 C7 N3 . . 110.27(18) ?
N1 C7 C6 . . 122.88(17) ?
N3 C7 C6 . . 126.76(17) ?
N2 C8 N3 . . 102.87(16) ?
N2 C8 S1 . . 130.11(16) ?
N3 C8 S1 . . 127.01(14) ?
N2 C9 C10 . . 112.15(16) ?
N2 C9 C16 . . 107.96(16) ?
C10 C9 C16 . . 111.00(16) ?
N2 C9 H9 . . 108.6 ?
C10 C9 H9 . . 108.6 ?
C16 C9 H9 . . 108.6 ?
C11 C10 C15 . . 118.93(18) ?
C11 C10 C9 . . 122.58(18) ?
C15 C10 C9 . . 118.44(18) ?
C10 C11 C12 . . 120.6(2) ?
C10 C11 H11 . . 119.7 ?
C12 C11 H11 . . 119.7 ?
C13 C12 C11 . . 120.2(2) ?
C13 C12 H12 . . 119.9 ?
C11 C12 H12 . . 119.9 ?
C12 C13 C14 . . 119.66(19) ?
C12 C13 H13 . . 120.2 ?
C14 C13 H13 . . 120.2 ?
C15 C14 C13 . . 120.3(2) ?
C15 C14 H14 . . 119.9 ?
C13 C14 H14 . . 119.9 ?
C14 C15 C10 . . 120.3(2) ?
C14 C15 H15 . . 119.9 ?
C10 C15 H15 . . 119.9 ?
C17 C16 C9 . . 112.01(16) ?
C17 C16 H16A . . 109.2 ?
C9 C16 H16A . . 109.2 ?
C17 C16 H16B . . 109.2 ?
C9 C16 H16B . . 109.2 ?
H16A C16 H16B . . 107.9 ?
O1 C17 C18 . . 121.08(18) ?
O1 C17 C16 . . 120.19(18) ?
C18 C17 C16 . . 118.73(17) ?
C19 C18 C23 . . 119.19(19) ?
C19 C18 C17 . . 121.70(18) ?
C23 C18 C17 . . 119.11(18) ?
C20 C19 C18 . . 120.1(2) ?
C20 C19 H19 . . 120.0 ?
C18 C19 H19 . . 120.0 ?
C21 C20 C19 . . 120.5(2) ?
C21 C20 H20 . . 119.7 ?
C19 C20 H20 . . 119.7 ?
C20 C21 C22 . . 120.1(2) ?
C20 C21 H21 . . 120.0 ?
C22 C21 H21 . . 120.0 ?
C23 C22 C21 . . 120.0(2) ?
C23 C22 H22 . . 120.0 ?
C21 C22 H22 . . 120.0 ?
C22 C23 C18 . . 120.2(2) ?
C22 C23 H23 . . 119.9 ?
C18 C23 H23 . . 119.9 ?

loop_
_geom_bond_atom_site_label_1
_geom_bond_atom_site_label_2
_geom_bond_site_symmetry_2
_geom_bond_distance
_geom_bond_publ_flag
S1 C8 . 1.677(2) ?
O1 C17 . 1.225(2) ?
N1 C7 . 1.305(3) ?
N1 N2 . 1.375(2) ?
N2 C8 . 1.351(2) ?
N2 C9 . 1.468(3) ?
N3 C8 . 1.373(3) ?
N3 C7 . 1.374(3) ?
N3 N4 . 1.413(2) ?
N4 H4A . 0.91(2) ?
N4 H4B . 0.91(2) ?
C1 C2 . 1.387(3) ?
C1 C6 . 1.400(3) ?
C1 H1 . 0.9500 ?
C2 C3 . 1.396(3) ?
C2 H2 . 0.9500 ?
C3 C4 . 1.389(3) ?
C3 H3 . 0.9500 ?
C4 C5 . 1.389(3) ?
C4 H4 . 0.9500 ?
C5 C6 . 1.395(3) ?
C5 H5 . 0.9500 ?
C6 C7 . 1.471(3) ?
C9 C10 . 1.527(3) ?
C9 C16 . 1.534(3) ?
C9 H9 . 1.0000 ?
C10 C11 . 1.386(3) ?
C10 C15 . 1.400(3) ?
C11 C12 . 1.391(3) ?
C11 H11 . 0.9500 ?
C12 C13 . 1.385(3) ?
C12 H12 . 0.9500 ?
C13 C14 . 1.387(3) ?
C13 H13 . 0.9500 ?
C14 C15 . 1.387(3) ?
C14 H14 . 0.9500 ?
C15 H15 . 0.9500 ?
C16 C17 . 1.514(3) ?
C16 H16A . 0.9900 ?
C16 H16B . 0.9900 ?
C17 C18 . 1.488(3) ?
C18 C19 . 1.396(3) ?
C18 C23 . 1.400(3) ?
C19 C20 . 1.385(3) ?
C19 H19 . 0.9500 ?
C20 C21 . 1.379(3) ?
C20 H20 . 0.9500 ?
C21 C22 . 1.388(3) ?
C21 H21 . 0.9500 ?
C22 C23 . 1.386(3) ?
C22 H22 . 0.9500 ?
C23 H23 . 0.9500 ?

loop_
_geom_hbond_atom_site_label_D
_geom_hbond_atom_site_label_H
_geom_hbond_atom_site_label_A
_geom_hbond_site_symmetry_A
_geom_hbond_distance_DH
_geom_hbond_distance_HA
_geom_hbond_distance_DA
_geom_hbond_angle_DHA
_geom_hbond_publ_flag
N4 H4A O1 2_655 0.91(2) 2.39(2) 2.873(3) 113.7(16) yes
N4 H4A S1 . 0.91(2) 2.69(2) 3.194(2) 116.3(17) no
N4 H4B S1 2_655 0.91(2) 2.662(15) 3.490(2) 151(2) yes

loop_
_geom_torsion_atom_site_label_1
_geom_torsion_atom_site_label_2
_geom_torsion_atom_site_label_3
_geom_torsion_atom_site_label_4
_geom_torsion_site_symmetry_1
_geom_torsion_site_symmetry_2
_geom_torsion_site_symmetry_3
_geom_torsion_site_symmetry_4
_geom_torsion
_geom_torsion_publ_flag
C7 N1 N2 C8 . . . . -1.1(2) ?
C7 N1 N2 C9 . . . . -175.02(17) ?
C6 C1 C2 C3 . . . . -1.1(3) ?
C1 C2 C3 C4 . . . . 1.0(3) ?
C2 C3 C4 C5 . . . . 0.4(3) ?
C3 C4 C5 C6 . . . . -1.8(3) ?
C4 C5 C6 C1 . . . . 1.6(3) ?
C4 C5 C6 C7 . . . . -175.21(18) ?
C2 C1 C6 C5 . . . . -0.2(3) ?
C2 C1 C6 C7 . . . . 176.77(18) ?
N2 N1 C7 N3 . . . . -0.5(2) ?
N2 N1 C7 C6 . . . . 176.48(17) ?
C8 N3 C7 N1 . . . . 1.8(2) ?
N4 N3 C7 N1 . . . . 177.66(16) ?
C8 N3 C7 C6 . . . . -175.02(18) ?
N4 N3 C7 C6 . . . . 0.9(3) ?
C5 C6 C7 N1 . . . . 140.4(2) ?
C1 C6 C7 N1 . . . . -36.5(3) ?
C5 C6 C7 N3 . . . . -43.1(3) ?
C1 C6 C7 N3 . . . . 139.9(2) ?
N1 N2 C8 N3 . . . . 2.1(2) ?
C9 N2 C8 N3 . . . . 175.54(16) ?
N1 N2 C8 S1 . . . . -177.12(14) ?
C9 N2 C8 S1 . . . . -3.6(3) ?
C7 N3 C8 N2 . . . . -2.2(2) ?
N4 N3 C8 N2 . . . . -178.20(15) ?
C7 N3 C8 S1 . . . . 176.97(14) ?
N4 N3 C8 S1 . . . . 1.0(3) ?
C8 N2 C9 C10 . . . . 91.8(2) ?
N1 N2 C9 C10 . . . . -95.16(19) ?
C8 N2 C9 C16 . . . . -145.64(18) ?
N1 N2 C9 C16 . . . . 27.4(2) ?
N2 C9 C10 C11 . . . . 18.4(3) ?
C16 C9 C10 C11 . . . . -102.5(2) ?
N2 C9 C10 C15 . . . . -164.09(17) ?
C16 C9 C10 C15 . . . . 75.1(2) ?
C15 C10 C11 C12 . . . . 1.3(3) ?
C9 C10 C11 C12 . . . . 178.81(18) ?
C10 C11 C12 C13 . . . . -0.3(3) ?
C11 C12 C13 C14 . . . . -1.1(3) ?
C12 C13 C14 C15 . . . . 1.5(3) ?
C13 C14 C15 C10 . . . . -0.5(3) ?
C11 C10 C15 C14 . . . . -0.9(3) ?
C9 C10 C15 C14 . . . . -178.48(17) ?
N2 C9 C16 C17 . . . . 53.6(2) ?
C10 C9 C16 C17 . . . . 176.93(16) ?
C9 C16 C17 O1 . . . . 26.2(3) ?
C9 C16 C17 C18 . . . . -152.79(18) ?
O1 C17 C18 C19 . . . . 162.63(19) ?
C16 C17 C18 C19 . . . . -18.4(3) ?
O1 C17 C18 C23 . . . . -17.1(3) ?
C16 C17 C18 C23 . . . . 161.87(18) ?
C23 C18 C19 C20 . . . . 0.8(3) ?
C17 C18 C19 C20 . . . . -178.92(18) ?
C18 C19 C20 C21 . . . . -0.5(3) ?
C19 C20 C21 C22 . . . . -0.7(3) ?
C20 C21 C22 C23 . . . . 1.5(3) ?
C21 C22 C23 C18 . . . . -1.2(3) ?
C19 C18 C23 C22 . . . . 0.0(3) ?
C17 C18 C23 C22 . . . . 179.7(2) ?
